data_7116560
loop_
_publ_author_name
'Arun Kumar Bar'
'Celine Pichon'
'Nayanmoni Gogoi'
'Carine Duhayon'
'S. Ramasesha'
'Jean-Pascal Sutter'

_publ_section_title
;
 Single-ion magnet behaviour of heptacoordinated Fe(II) complexes: on the
 importance of supramolecular organization
;
_journal_name_full Chem.Commun.
_journal_page_first 3616
_journal_paper_doi 10.1039/C4cc10182K
_journal_volume 51
_journal_year 2015
_chemical_formula_moiety 'C23 H21 Cl2 Fe1 N5 O2'
_chemical_formula_sum 'C23 H21 Cl2 Fe N5 O2'
_chemical_formula_weight 526.20
_space_group_IT_number 14
_symmetry_cell_setting monoclinic
_symmetry_space_group_name_Hall '-P 2ybc'
_symmetry_space_group_name_H-M 'P 1 21/c 1'
_atom_sites_solution_hydrogens geom
_atom_sites_solution_primary direct
_audit_update_record
;
2015-01-05 deposited with the CCDC.
2015-01-22 downloaded from the CCDC.
;
_cell_angle_alpha 90
_cell_angle_beta 108.557(2)
_cell_angle_gamma 90
_cell_formula_units_Z 4
_cell_length_a 8.6132(4)
_cell_length_b 13.1321(6)
_cell_length_c 22.5986(10)
_cell_measurement_reflns_used 9446
_cell_measurement_temperature 180
_cell_measurement_theta_max 36
_cell_measurement_theta_min 3
_cell_volume 2423.22(19)
_computing_cell_refinement 'Apex2 (Bruker AXS, 2006)'
_computing_data_collection 'Apex2 (Bruker AXS, 2006)'
_computing_data_reduction 'Apex2 (Bruker AXS, 2006)'
_computing_molecular_graphics 'CAMERON (Watkin et al., 1996)'
_computing_publication_material 'CRYSTALS (Betteridge et al., 2003)'
_computing_structure_refinement 'CRYSTALS (Betteridge et al., 2003)'
_computing_structure_solution 'SHELXS 86 (Sheldrick, 1986)'
_diffrn_ambient_temperature 180
_diffrn_measured_fraction_theta_full 0.999
_diffrn_measured_fraction_theta_max 0.928
_diffrn_measurement_device Area
_diffrn_measurement_device_type 'Bruker Kappa Apex2'
_diffrn_measurement_method '\f & \w scans'
_diffrn_radiation_monochromator graphite
_diffrn_radiation_type 'Mo K\a'
_diffrn_radiation_wavelength 0.71073
_diffrn_reflns_av_R_equivalents 0.022
_diffrn_reflns_limit_h_max 13
_diffrn_reflns_limit_h_min -13
_diffrn_reflns_limit_k_max 21
_diffrn_reflns_limit_k_min 0
_diffrn_reflns_limit_l_max 36
_diffrn_reflns_limit_l_min 0
_diffrn_reflns_number 10233
_diffrn_reflns_theta_full 32.964
_diffrn_reflns_theta_max 35.446
_diffrn_reflns_theta_min 1.901
_diffrn_standards_number 0
_exptl_absorpt_coefficient_mu 0.873
_exptl_absorpt_correction_T_max 0.84
_exptl_absorpt_correction_T_min 0.75
_exptl_absorpt_correction_type multi-scan
_exptl_absorpt_process_details 'Blessing, acta cryst. (1995), a51, 33-38'
_exptl_crystal_colour green
_exptl_crystal_density_diffrn 1.442
_exptl_crystal_density_method 'not measured'
_exptl_crystal_description block
_exptl_crystal_F_000 1080
_exptl_crystal_size_max 0.250
_exptl_crystal_size_mid 0.250
_exptl_crystal_size_min 0.200
_platon_squeeze_details
;
;
_refine_diff_density_max 0.50
_refine_diff_density_min -0.30
_refine_ls_extinction_method None
_refine_ls_goodness_of_fit_ref 1.0380
_refine_ls_hydrogen_treatment constr
_refine_ls_matrix_type full
_refine_ls_number_parameters 298
_refine_ls_number_reflns 8241
_refine_ls_number_restraints 0
_refine_ls_R_factor_all 0.0370
_refine_ls_R_factor_gt 0.0285
_refine_ls_shift/su_max 0.0012381
_refine_ls_shift/su_mean 0.0000622
_refine_ls_structure_factor_coef F
_refine_ls_weighting_details
;
 Method, part 1, Chebychev polynomial, (Watkin, 1994, Prince, 1982) 
 [weight] = 1.0/[A~0~*T~0~(x)+A~1~*T~1~(x) ... +A~n-1~]*T~n-1~(x)] 
 where A~i~ are the Chebychev coefficients listed below and x= Fcalc/Fmax 
 Method = Robust Weighting (Prince, 1982) 
 W = [weight] * [1-(deltaF/6*sigmaF)^2^]^2^ 
 A~i~ are: 
 0.507 0.409 0.256 
;
_refine_ls_weighting_scheme calc
_refine_ls_wR_factor_all 0.0436
_refine_ls_wR_factor_gt 0.0334
_refine_ls_wR_factor_ref 0.0327
_reflns_limit_h_max 13
_reflns_limit_h_min -13
_reflns_limit_k_max 21
_reflns_limit_k_min 0
_reflns_limit_l_max 36
_reflns_limit_l_min 0
_reflns_number_gt 8550
_reflns_number_total 10233
_reflns_threshold_expression I>2.0\s(I)
_oxford_refine_ls_r_factor_ref 0.0275
_oxford_reflns_number_all 10214
_oxford_reflns_threshold_expression_ref I>3.0\s(I)
_cod_data_source_file c4cc10182k2.cif
_cod_data_source_block cpd2
_cod_original_sg_symbol_H-M 'P 1 21/c 1 '
_cod_original_formula_sum 'C23 H21 Cl2 Fe1 N5 O2'
_cod_database_code 7116560

loop_
_symmetry_equiv_pos_as_xyz
x,y,z
-x,-y,-z
-x,y+1/2,-z+1/2
x,-y+1/2,z+1/2

loop_
_atom_site_label
_atom_site_type_symbol
_atom_site_fract_x
_atom_site_fract_y
_atom_site_fract_z
_atom_site_U_iso_or_equiv
_atom_site_occupancy
_atom_site_adp_type
Fe1 Fe 0.478796(14) 0.546531(9) 0.346683(6) 0.0173 1.0000 Uani
Cl1 Cl 0.64898(3) 0.669868(18) 0.423594(11) 0.0263 1.0000 Uani
Cl2 Cl 0.33886(3) 0.401048(17) 0.280727(11) 0.0266 1.0000 Uani
O1 O 0.63687(8) 0.42413(5) 0.40361(3) 0.0229 1.0000 Uani
O2 O 0.66107(8) 0.54036(5) 0.29326(3) 0.0222 1.0000 Uani
N1 N 0.24859(8) 0.62902(5) 0.34140(3) 0.0183 1.0000 Uani
N2 N 0.36570(9) 0.48240(6) 0.41648(3) 0.0191 1.0000 Uani
N3 N 0.44006(9) 0.39785(6) 0.44863(3) 0.0201 1.0000 Uani
H31 H 0.3997 0.3635 0.4727 0.0500 1.0000 Uiso
N4 N 0.53096(10) 0.67776(6) 0.24010(4) 0.0215 1.0000 Uani
H41 H 0.5228 0.7254 0.2132 0.0500 1.0000 Uiso
N5 N 0.42688(9) 0.66899(5) 0.27459(3) 0.0194 1.0000 Uani
C1 C 0.19967(10) 0.70880(6) 0.30301(4) 0.0195 1.0000 Uani
C2 C 0.06218(11) 0.76635(7) 0.30136(5) 0.0249 1.0000 Uani
H21 H 0.0307 0.8228 0.2750 0.0500 1.0000 Uiso
C3 C -0.02671(11) 0.73895(8) 0.34038(5) 0.0264 1.0000 Uani
H232 H -0.1163 0.7762 0.3399 0.0500 1.0000 Uiso
C4 C 0.02038(11) 0.65432(7) 0.37867(4) 0.0234 1.0000 Uani
H233 H -0.0383 0.6337 0.4052 0.0500 1.0000 Uiso
C5 C 0.16014(10) 0.60127(6) 0.37793(4) 0.0190 1.0000 Uani
C6 C 0.22151(10) 0.50947(7) 0.41608(4) 0.0197 1.0000 Uani
C7 C 0.11640(13) 0.45512(9) 0.44691(6) 0.0335 1.0000 Uani
H71 H 0.1384 0.3835 0.4470 0.0500 1.0000 Uiso
H73 H 0.0041 0.4667 0.4246 0.0500 1.0000 Uiso
H72 H 0.1400 0.4772 0.4888 0.0500 1.0000 Uiso
C8 C 0.58459(10) 0.37301(6) 0.43921(4) 0.0186 1.0000 Uani
C9 C 0.64862(10) 0.60453(6) 0.25193(4) 0.0187 1.0000 Uani
C10 C 0.30069(10) 0.72775(6) 0.26224(4) 0.0200 1.0000 Uani
C11 C 0.25327(13) 0.80415(8) 0.21090(6) 0.0312 1.0000 Uani
H112 H 0.3020 0.8669 0.2257 0.0500 1.0000 Uiso
H111 H 0.1366 0.8127 0.1959 0.0500 1.0000 Uiso
H113 H 0.2942 0.7821 0.1776 0.0500 1.0000 Uiso
C12 C 0.67449(10) 0.28194(6) 0.47137(4) 0.0201 1.0000 Uani
C13 C 0.83115(11) 0.26621(8) 0.46765(5) 0.0253 1.0000 Uani
H131 H 0.8751 0.3125 0.4461 0.0500 1.0000 Uiso
C14 C 0.92344(13) 0.18294(9) 0.49630(5) 0.0308 1.0000 Uani
H141 H 1.0301 0.1753 0.4940 0.0500 1.0000 Uiso
C15 C 0.85864(17) 0.11360(9) 0.52804(6) 0.0370 1.0000 Uani
H151 H 0.9184 0.0569 0.5473 0.0500 1.0000 Uiso
C16 C 0.70267(18) 0.12768(10) 0.53156(7) 0.0423 1.0000 Uani
H161 H 0.6608 0.0800 0.5528 0.0500 1.0000 Uiso
C17 C 0.60964(14) 0.21186(8) 0.50359(6) 0.0316 1.0000 Uani
H171 H 0.5057 0.2219 0.5061 0.0500 1.0000 Uiso
C18 C 0.75400(10) 0.60442(6) 0.21138(4) 0.0195 1.0000 Uani
C19 C 0.89572(11) 0.54546(7) 0.22883(4) 0.0223 1.0000 Uani
H191 H 0.9213 0.5058 0.2659 0.0500 1.0000 Uiso
C20 C 0.99873(12) 0.54404(8) 0.19241(5) 0.0267 1.0000 Uani
H201 H 1.0914 0.5057 0.2046 0.0500 1.0000 Uiso
C21 C 0.95983(14) 0.60100(8) 0.13806(5) 0.0302 1.0000 Uani
H211 H 1.0262 0.6011 0.1137 0.0500 1.0000 Uiso
C22 C 0.81746(16) 0.65827(10) 0.11961(5) 0.0361 1.0000 Uani
H221 H 0.7908 0.6948 0.0818 0.0500 1.0000 Uiso
C23 C 0.71392(13) 0.66006(8) 0.15599(5) 0.0297 1.0000 Uani
H231 H 0.6190 0.6996 0.1438 0.0500 1.0000 Uiso

loop_
_atom_site_aniso_label
_atom_site_aniso_U_11
_atom_site_aniso_U_22
_atom_site_aniso_U_33
_atom_site_aniso_U_23
_atom_site_aniso_U_13
_atom_site_aniso_U_12
Fe1 0.01764(5) 0.01657(5) 0.01989(5) 0.00133(4) 0.00906(4) 0.00105(4)
Cl1 0.02642(9) 0.02829(10) 0.02598(9) -0.00326(7) 0.01099(7) -0.00421(7)
Cl2 0.02529(9) 0.02053(9) 0.03174(10) -0.00495(7) 0.00575(8) 0.00067(7)
O1 0.0216(3) 0.0243(3) 0.0255(3) 0.0057(2) 0.0116(2) 0.0024(2)
O2 0.0267(3) 0.0192(3) 0.0246(3) 0.0046(2) 0.0135(2) 0.0025(2)
N1 0.0172(3) 0.0179(3) 0.0214(3) -0.0005(2) 0.0085(2) 0.0002(2)
N2 0.0188(3) 0.0197(3) 0.0205(3) 0.0016(2) 0.0086(2) 0.0010(2)
N3 0.0201(3) 0.0213(3) 0.0214(3) 0.0039(2) 0.0102(2) 0.0015(2)
N4 0.0239(3) 0.0182(3) 0.0267(3) 0.0052(2) 0.0141(3) 0.0024(2)
N5 0.0207(3) 0.0175(3) 0.0231(3) 0.0016(2) 0.0111(2) 0.0008(2)
C1 0.0183(3) 0.0166(3) 0.0245(3) -0.0003(3) 0.0080(3) 0.0004(2)
C2 0.0226(3) 0.0198(3) 0.0336(4) 0.0009(3) 0.0109(3) 0.0046(3)
C3 0.0212(3) 0.0266(4) 0.0334(4) -0.0027(3) 0.0115(3) 0.0058(3)
C4 0.0187(3) 0.0283(4) 0.0257(4) -0.0023(3) 0.0105(3) 0.0022(3)
C5 0.0169(3) 0.0213(3) 0.0205(3) -0.0019(3) 0.0083(3) 0.0000(2)
C6 0.0182(3) 0.0236(3) 0.0195(3) 0.0003(3) 0.0089(3) -0.0003(3)
C7 0.0253(4) 0.0414(5) 0.0398(5) 0.0144(4) 0.0190(4) 0.0028(4)
C8 0.0183(3) 0.0196(3) 0.0186(3) -0.0002(2) 0.0069(2) -0.0004(2)
C9 0.0208(3) 0.0168(3) 0.0206(3) 0.0003(2) 0.0096(3) -0.0006(2)
C10 0.0201(3) 0.0159(3) 0.0250(3) 0.0022(3) 0.0086(3) 0.0005(2)
C11 0.0283(4) 0.0268(4) 0.0409(5) 0.0156(4) 0.0145(4) 0.0057(3)
C12 0.0221(3) 0.0197(3) 0.0197(3) 0.0008(3) 0.0086(3) 0.0012(3)
C13 0.0232(4) 0.0267(4) 0.0279(4) 0.0027(3) 0.0106(3) 0.0029(3)
C14 0.0300(4) 0.0326(5) 0.0311(4) 0.0027(4) 0.0117(4) 0.0106(4)
C15 0.0465(6) 0.0316(5) 0.0366(5) 0.0107(4) 0.0185(5) 0.0163(5)
C16 0.0525(7) 0.0331(5) 0.0522(7) 0.0208(5) 0.0320(6) 0.0134(5)
C17 0.0344(5) 0.0280(4) 0.0400(5) 0.0111(4) 0.0224(4) 0.0060(4)
C18 0.0209(3) 0.0187(3) 0.0209(3) 0.0006(3) 0.0097(3) -0.0003(3)
C19 0.0233(3) 0.0220(3) 0.0231(3) 0.0011(3) 0.0095(3) 0.0023(3)
C20 0.0244(4) 0.0275(4) 0.0313(4) -0.0008(3) 0.0133(3) 0.0026(3)
C21 0.0330(5) 0.0320(4) 0.0336(5) 0.0009(4) 0.0217(4) 0.0006(4)
C22 0.0433(6) 0.0411(6) 0.0321(5) 0.0138(4) 0.0238(4) 0.0112(5)
C23 0.0321(4) 0.0343(5) 0.0272(4) 0.0108(4) 0.0159(4) 0.0102(4)

loop_
_atom_type_symbol
_atom_type_scat_dispersion_real
_atom_type_scat_dispersion_imag
_atom_type_scat_Cromer_Mann_a1
_atom_type_scat_Cromer_Mann_b1
_atom_type_scat_Cromer_Mann_a2
_atom_type_scat_Cromer_Mann_b2
_atom_type_scat_Cromer_Mann_a3
_atom_type_scat_Cromer_Mann_b3
_atom_type_scat_Cromer_Mann_a4
_atom_type_scat_Cromer_Mann_b4
_atom_type_scat_Cromer_Mann_c
_atom_type_scat_source
C 0.0033 0.0016 2.3100 20.8439 1.0200 10.2075 1.5886 0.5687 0.8650 51.6512 0.2156 'International Tables Vol C 4.2.6.8 and 6.1.1.4'
H 0.0000 0.0000 0.4930 10.5109 0.3229 26.1257 0.1402 3.1424 0.0408 57.7998 0.0030 'International Tables Vol C 4.2.6.8 and 6.1.1.4'
Cl 0.1484 0.1585 11.4604 0.0104 7.1964 1.1662 6.2556 18.5194 1.6455 47.7784 -9.5574 'International Tables Vol C 4.2.6.8 and 6.1.1.4'
Fe 0.3463 0.8444 11.7695 4.7611 7.3573 0.3072 3.5222 15.3535 2.3045 76.8805 1.0369 'International Tables Vol C 4.2.6.8 and 6.1.1.4'
N 0.0061 0.0033 12.2126 0.0057 3.1322 9.8933 2.0125 28.9975 1.1663 0.5826 -11.5290 'International Tables Vol C 4.2.6.8 and 6.1.1.4'
O 0.0106 0.0060 3.0485 13.2771 2.2868 5.7011 1.5463 0.3239 0.8670 32.9089 0.2508 'International Tables Vol C 4.2.6.8 and 6.1.1.4'

loop_
_geom_angle_atom_site_label_1
_geom_angle_atom_site_label_2
_geom_angle_atom_site_label_3
_geom_angle
_geom_angle_publ_flag
Cl1 Fe1 Cl2 170.408(9) yes
Cl1 Fe1 O1 87.16(2) yes
Cl2 Fe1 O1 83.25(2) yes
Cl1 Fe1 O2 92.378(19) yes
Cl2 Fe1 O2 86.502(19) yes
O1 Fe1 O2 83.24(2) yes
Cl1 Fe1 N1 92.14(2) yes
Cl2 Fe1 N1 95.05(2) yes
O1 Fe1 N1 138.61(3) yes
O2 Fe1 N1 138.08(3) yes
Cl1 Fe1 N2 92.52(2) yes
Cl2 Fe1 N2 84.14(2) yes
O1 Fe1 N2 69.46(2) yes
O2 Fe1 N2 151.96(2) yes
N1 Fe1 N2 69.23(3) yes
Cl1 Fe1 N5 88.71(2) yes
Cl2 Fe1 N5 99.78(2) yes
O1 Fe1 N5 152.15(2) yes
O2 Fe1 N5 69.42(2) yes
N1 Fe1 N5 69.04(3) yes
N2 Fe1 N5 138.28(3) yes
Fe1 O1 C8 118.95(6) yes
Fe1 O2 C9 118.01(6) yes
Fe1 N1 C1 120.38(5) yes
Fe1 N1 C5 120.35(6) yes
C1 N1 C5 119.23(7) yes
Fe1 N2 N3 116.04(5) yes
Fe1 N2 C6 121.31(6) yes
N3 N2 C6 120.96(7) yes
N2 N3 H31 123.1 no
N2 N3 C8 113.96(7) yes
H31 N3 C8 123.0 no
H41 N4 N5 122.9 no
H41 N4 C9 122.8 no
N5 N4 C9 114.27(7) yes
Fe1 N5 N4 117.49(5) yes
Fe1 N5 C10 123.30(6) yes
N4 N5 C10 119.13(7) yes
N1 C1 C2 122.02(8) yes
N1 C1 C10 114.18(7) yes
C2 C1 C10 123.78(8) yes
C1 C2 H21 121.2 no
C1 C2 C3 118.56(8) yes
H21 C2 C3 120.2 no
C2 C3 H232 119.4 no
C2 C3 C4 119.57(8) yes
H232 C3 C4 121.1 no
C3 C4 H233 121.3 no
C3 C4 C5 118.32(8) yes
H233 C4 C5 120.4 no
C4 C5 N1 122.24(8) yes
C4 C5 C6 123.34(7) yes
N1 C5 C6 114.41(7) yes
C5 C6 N2 113.19(7) yes
C5 C6 C7 120.40(8) yes
N2 C6 C7 126.34(8) yes
C6 C7 H71 108.8 no
C6 C7 H73 110.1 no
H71 C7 H73 109.0 no
C6 C7 H72 110.6 no
H71 C7 H72 108.6 no
H73 C7 H72 109.8 no
N3 C8 O1 120.63(8) yes
N3 C8 C12 118.37(7) yes
O1 C8 C12 120.98(7) yes
N4 C9 O2 120.67(7) yes
N4 C9 C18 116.36(7) yes
O2 C9 C18 122.93(8) yes
C1 C10 N5 112.82(7) yes
C1 C10 C11 122.00(8) yes
N5 C10 C11 125.13(8) yes
C10 C11 H112 109.5 no
C10 C11 H111 110.5 no
H112 C11 H111 108.8 no
C10 C11 H113 109.0 no
H112 C11 H113 107.9 no
H111 C11 H113 111.0 no
C8 C12 C13 117.02(7) yes
C8 C12 C17 123.65(8) yes
C13 C12 C17 119.32(8) yes
C12 C13 H131 119.8 no
C12 C13 C14 120.75(9) yes
H131 C13 C14 119.4 no
C13 C14 H141 118.9 no
C13 C14 C15 119.75(10) yes
H141 C14 C15 121.4 no
C14 C15 H151 121.0 no
C14 C15 C16 120.11(10) yes
H151 C15 C16 118.9 no
C15 C16 H161 118.9 no
C15 C16 C17 120.59(10) yes
H161 C16 C17 120.5 no
C12 C17 C16 119.47(10) yes
C12 C17 H171 119.6 no
C16 C17 H171 120.9 no
C9 C18 C19 118.69(7) yes
C9 C18 C23 121.97(8) yes
C19 C18 C23 119.33(8) yes
C18 C19 H191 119.4 no
C18 C19 C20 120.49(8) yes
H191 C19 C20 120.1 no
C19 C20 H201 119.5 no
C19 C20 C21 119.89(9) yes
H201 C20 C21 120.6 no
C20 C21 H211 121.0 no
C20 C21 C22 120.09(9) yes
H211 C21 C22 118.9 no
C21 C22 H221 119.1 no
C21 C22 C23 120.24(9) yes
H221 C22 C23 120.6 no
C18 C23 C22 119.93(9) yes
C18 C23 H231 120.0 no
C22 C23 H231 120.1 no

loop_
_geom_bond_atom_site_label_1
_geom_bond_atom_site_label_2
_geom_bond_distance
_geom_bond_publ_flag
Fe1 Cl1 2.4842(3) yes
Fe1 Cl2 2.4861(3) yes
Fe1 O1 2.2311(7) yes
Fe1 O2 2.2662(6) yes
Fe1 N1 2.2290(7) yes
Fe1 N2 2.2637(7) yes
Fe1 N5 2.2307(7) yes
O1 C8 1.2375(10) yes
O2 C9 1.2370(10) yes
N1 C1 1.3399(11) yes
N1 C5 1.3398(10) yes
N2 N3 1.3691(10) yes
N2 C6 1.2891(10) yes
N3 H31 0.861 no
N3 C8 1.3674(10) yes
N4 H41 0.860 no
N4 N5 1.3672(10) yes
N4 C9 1.3604(11) yes
N5 C10 1.2890(11) yes
C1 C2 1.3953(12) yes
C1 C10 1.4758(12) yes
C2 H21 0.935 no
C2 C3 1.3868(13) yes
C3 H232 0.911 no
C3 C4 1.3876(14) yes
C4 H233 0.939 no
C4 C5 1.3955(12) yes
C5 C6 1.4785(12) yes
C6 C7 1.4886(13) yes
C7 H71 0.959 no
C7 H73 0.950 no
C7 H72 0.948 no
C8 C12 1.4833(12) yes
C9 C18 1.4810(11) yes
C10 C11 1.4893(13) yes
C11 H112 0.937 no
C11 H111 0.959 no
C11 H113 0.971 no
C12 C13 1.3938(12) yes
C12 C17 1.3956(13) yes
C13 H131 0.931 no
C13 C14 1.3854(14) yes
C14 H141 0.942 no
C14 C15 1.3821(17) yes
C15 H151 0.931 no
C15 C16 1.3832(18) yes
C16 H161 0.929 no
C16 C17 1.3933(16) yes
C17 H171 0.924 no
C18 C19 1.3923(12) yes
C18 C23 1.3946(12) yes
C19 H191 0.951 no
C19 C20 1.3891(13) yes
C20 H201 0.909 no
C20 C21 1.3851(15) yes
C21 H211 0.911 no
C21 C22 1.3849(16) yes
C22 H221 0.942 no
C22 C23 1.3924(14) yes
C23 H231 0.933 no

loop_
_geom_hbond_atom_site_label_D
_geom_hbond_atom_site_label_H
_geom_hbond_atom_site_label_A
_geom_hbond_site_symmetry_A
_geom_hbond_angle_DHA
_geom_hbond_distance_DH
_geom_hbond_distance_HA
_geom_hbond_distance_DA
_geom_hbond_publ_flag
C11 H112 O2 3_655 149 0.94 2.36 3.1967(15) yes

loop_
_platon_squeeze_void_nr
_platon_squeeze_void_average_x
_platon_squeeze_void_average_y
_platon_squeeze_void_average_z
_platon_squeeze_void_volume
_platon_squeeze_void_count_electrons
_platon_squeeze_void_content
1 0.368 0.046 0.611 72 15 ' '
2 0.368 0.454 0.111 72 15 ' '
3 0.631 0.546 0.889 72 15 ' '
4 0.631 0.954 0.389 72 15 ' '
